data_7061490
loop_
_publ_author_name
'Leong, Chanel F.'
'Chan, Bun'
'Liu, Tianfu'
'Moore, Harrison S.'
'Hod, Idan'
'Solomon, Marcello B.'
'Usov, Pavel M.'
'Hupp, Joseph T.'
'Farha, Omar'
'D&#x2019;Alessandro, Deanna M.'

_publ_section_title
;
 Charge transfer in mixed and segregated stacks of tetrathiafulvalene,
 tetrathianaphthalene and naphthalene diimide: a structural, spectroscopic
 and computational study
;
_journal_issue 21
_journal_name_full 'New Journal of Chemistry'
_journal_page_first 10026
_journal_page_last 10036
_journal_paper_doi 10.1039/D2NJ00643J
_journal_volume 46
_journal_year 2022
_chemical_formula_moiety 'C24 H12 N4 O4, C6 H4 S4'
_chemical_formula_sum 'C30 H16 N4 O4 S4'
_chemical_formula_weight 624.72
_chemical_name_systematic beta-TTF-DPNI
_space_group_crystal_system monoclinic
_space_group_IT_number 14
_space_group_name_Hall '-P 2ybc'
_space_group_name_H-M_alt 'P 1 21/c 1'
_atom_sites_solution_hydrogens difmap
_audit_creation_method SHELXL-2014/7
_audit_update_record
;
2021-06-21 deposited with the CCDC.	2022-04-12 downloaded from the CCDC.
;
_cell_angle_alpha 90
_cell_angle_beta 101.0860(10)
_cell_angle_gamma 90
_cell_formula_units_Z 2
_cell_length_a 13.3254(2)
_cell_length_b 8.47110(10)
_cell_length_c 11.82420(10)
_cell_measurement_reflns_used 15602
_cell_measurement_temperature 150
_cell_measurement_theta_max 75.5190
_cell_measurement_theta_min 3.3500
_cell_volume 1309.82(3)
_computing_cell_refinement 'CrysAlisPro, Agilent Technologies'
_computing_data_collection 'CrysAlisPro, Agilent Technologies'
_computing_data_reduction 'CrysAlisPro, Agilent Technologies'
_computing_molecular_graphics 'WinGX (Farrugia, 1999)'
_computing_structure_refinement 'SHELXL-2014/7 (Sheldrick, 2014)'
_computing_structure_solution 'SHELXS86 (Sheldrick, 1986)'
_diffrn_ambient_temperature 150.00(10)
_diffrn_detector_area_resol_mean 10.5861
_diffrn_measured_fraction_theta_full 0.999
_diffrn_measured_fraction_theta_max 0.997
_diffrn_measurement_device_type 'SuperNova, Dual, Cu at zero, Atlas'
_diffrn_measurement_method '\w scans'
_diffrn_radiation_type 'Cu K\a'
_diffrn_radiation_wavelength 1.54184
_diffrn_reflns_av_R_equivalents 0.0243
_diffrn_reflns_av_unetI/netI 0.0118
_diffrn_reflns_Laue_measured_fraction_full 0.999
_diffrn_reflns_Laue_measured_fraction_max 0.997
_diffrn_reflns_limit_h_max 16
_diffrn_reflns_limit_h_min -16
_diffrn_reflns_limit_k_max 10
_diffrn_reflns_limit_k_min -10
_diffrn_reflns_limit_l_max 14
_diffrn_reflns_limit_l_min -14
_diffrn_reflns_number 24515
_diffrn_reflns_point_group_measured_fraction_full 0.999
_diffrn_reflns_point_group_measured_fraction_max 0.997
_diffrn_reflns_theta_full 67.684
_diffrn_reflns_theta_max 75.895
_diffrn_reflns_theta_min 3.380
_diffrn_source 'SuperNova (Cu) X-ray Source'
_exptl_absorpt_coefficient_mu 3.602
_exptl_absorpt_correction_T_max 1.00000
_exptl_absorpt_correction_T_min 0.74059
_exptl_absorpt_correction_type multi-scan
_exptl_absorpt_process_details
;
CrysAlisPro, Agilent Technologies,
Version 1.171.36.28 (release 01-02-2013 CrysAlis171 .NET)
(compiled Feb  1 2013,16:14:44)
Empirical absorption correction using spherical harmonics,
 implemented in SCALE3 ABSPACK scaling algorithm.
;
_exptl_crystal_colour 'dark green'
_exptl_crystal_density_diffrn 1.584
_exptl_crystal_density_meas ?
_exptl_crystal_description 'trucated block'
_exptl_crystal_F_000 640
_exptl_crystal_size_max 0.1
_exptl_crystal_size_mid 0.08
_exptl_crystal_size_min 0.06
_refine_diff_density_max 0.325
_refine_diff_density_min -0.322
_refine_diff_density_rms 0.048
_refine_ls_extinction_method none
_refine_ls_goodness_of_fit_ref 0.855
_refine_ls_hydrogen_treatment refall
_refine_ls_matrix_type full
_refine_ls_number_parameters 222
_refine_ls_number_reflns 2725
_refine_ls_number_restraints 0
_refine_ls_restrained_S_all 0.855
_refine_ls_R_factor_all 0.0295
_refine_ls_R_factor_gt 0.0282
_refine_ls_shift/su_max 0.000
_refine_ls_shift/su_mean 0.000
_refine_ls_structure_factor_coef Fsqd
_refine_ls_weighting_details 'w=1/[\s^2^(Fo^2^)+(0.0504P)^2^+0.9902P] where P=(Fo^2^+2Fc^2^)/3'
_refine_ls_weighting_scheme calc
_refine_ls_wR_factor_gt 0.0742
_refine_ls_wR_factor_ref 0.0756
_reflns_Friedel_coverage 0.000
_reflns_number_gt 2591
_reflns_number_total 2725
_reflns_threshold_expression 'I > 2\s(I)'
_cod_data_source_file d2nj00643j2.cif
_cod_data_source_block beta-TTF-DPNI
_cod_depositor_comments
;
The following automatic conversions were performed:

data item '_exptl_crystal_density_meas' value 'not measured' was
changed to '?' -- the value is perceived as not measured.

Automatic conversion script
Id: cif_fix_values 7556 2019-12-06 15:28:31Z antanas 

 Adding full bibliography for 7061488--7061490.cif.
;
_cod_original_sg_symbol_H-M 'P 21/c'
_cod_database_code 7061490
_shelx_shelxl_version_number 2014/7
_shelx_space_group_comment
;
The symmetry employed for this shelxl refinement is uniquely defined
by the following loop, which should always be used as a source of
symmetry information in preference to the above space-group names.
They are only intended as comments.
;

loop_
_space_group_symop_operation_xyz
'x, y, z'
'-x, y+1/2, -z+1/2'
'-x, -y, -z'
'x, -y-1/2, z-1/2'

loop_
_atom_site_label
_atom_site_type_symbol
_atom_site_fract_x
_atom_site_fract_y
_atom_site_fract_z
_atom_site_U_iso_or_equiv
_atom_site_adp_type
_atom_site_occupancy
_atom_site_site_symmetry_order
_atom_site_calc_flag
_atom_site_refinement_flags_posn
_atom_site_refinement_flags_adp
_atom_site_refinement_flags_occupancy
_atom_site_disorder_assembly
_atom_site_disorder_group
H1 H 0.1283(16) 0.439(2) 0.0456(18) 0.041(5) Uiso 1 1 d . . . . .
H2 H 0.0595(17) 0.414(3) -0.158(2) 0.052(6) Uiso 1 1 d . . . . .
H14 H -0.3314(13) -0.189(2) -1.1417(16) 0.027(4) Uiso 1 1 d . . . . .
H7 H -0.4151(16) -0.046(2) -0.5201(17) 0.039(5) Uiso 1 1 d . . . . .
H13 H -0.2536(14) -0.141(2) -0.9501(15) 0.027(4) Uiso 1 1 d . . . . .
H5 H -0.2310(14) 0.272(2) -0.6336(17) 0.034(5) Uiso 1 1 d . . . . .
H4 H -0.1559(15) 0.320(2) -0.4367(17) 0.038(5) Uiso 1 1 d . . . . .
H9 H -0.3341(14) 0.011(2) -0.3318(17) 0.035(5) Uiso 1 1 d . . . . .
S1 S 0.08539(3) 0.19132(4) 0.10139(3) 0.02792(11) Uani 1 1 d . . . . .
S2 S 0.00341(3) 0.15456(5) -0.14841(3) 0.03249(11) Uani 1 1 d . . . . .
O2 O -0.52382(8) 0.20081(13) -0.68213(9) 0.0301(2) Uani 1 1 d . . . . .
O1 O -0.23928(7) -0.05636(13) -0.74148(8) 0.0282(2) Uani 1 1 d . . . . .
N1 N -0.38068(8) 0.07642(13) -0.71330(9) 0.0203(2) Uani 1 1 d . . . . .
C14 C -0.36828(10) -0.13826(15) -1.09183(11) 0.0213(3) Uani 1 1 d . . . . .
C13 C -0.32074(10) -0.10805(16) -0.97735(11) 0.0211(3) Uani 1 1 d . . . . .
N2 N -0.23976(10) 0.17103(16) -0.36817(11) 0.0314(3) Uani 1 1 d . . . . .
C12 C -0.47587(9) 0.01615(14) -0.94294(11) 0.0175(2) Uani 1 1 d . . . . .
C10 C -0.32367(10) -0.00729(15) -0.78236(11) 0.0206(3) Uani 1 1 d . . . . .
C11 C -0.37356(9) -0.03246(14) -0.90395(11) 0.0185(2) Uani 1 1 d . . . . .
C15 C -0.46890(9) -0.09424(14) -1.13100(11) 0.0191(2) Uani 1 1 d . . . . .
C6 C -0.33185(10) 0.10829(15) -0.59531(11) 0.0206(3) Uani 1 1 d . . . . .
C9 C -0.48118(10) 0.12964(15) -0.74877(11) 0.0210(3) Uani 1 1 d . . . . .
C7 C -0.36308(10) 0.02885(17) -0.50604(12) 0.0249(3) Uani 1 1 d . . . . .
C8 C -0.31448(12) 0.06451(19) -0.39449(13) 0.0305(3) Uani 1 1 d . . . . .
C5 C -0.25384(11) 0.21780(16) -0.57158(12) 0.0253(3) Uani 1 1 d . . . . .
C4 C -0.21068(11) 0.24431(18) -0.45655(13) 0.0293(3) Uani 1 1 d . . . . .
C3 C 0.01839(10) 0.07136(18) -0.00980(11) 0.0260(3) Uani 1 1 d . . . . .
C2 C 0.06019(13) 0.33343(19) -0.10027(14) 0.0337(3) Uani 1 1 d . . . . .
C1 C 0.09640(12) 0.35033(18) 0.01144(13) 0.0309(3) Uani 1 1 d . . . . .

loop_
_atom_site_aniso_label
_atom_site_aniso_U_11
_atom_site_aniso_U_22
_atom_site_aniso_U_33
_atom_site_aniso_U_23
_atom_site_aniso_U_13
_atom_site_aniso_U_12
S1 0.02705(18) 0.0381(2) 0.01852(17) -0.00666(13) 0.00426(13) -0.01042(13)
S2 0.0347(2) 0.0441(2) 0.01825(17) -0.00572(14) 0.00403(14) -0.01238(15)
O2 0.0260(5) 0.0379(6) 0.0259(5) -0.0111(4) 0.0037(4) 0.0090(4)
O1 0.0223(5) 0.0399(6) 0.0214(5) -0.0004(4) 0.0017(4) 0.0107(4)
N1 0.0192(5) 0.0235(5) 0.0181(5) -0.0020(4) 0.0033(4) 0.0018(4)
C14 0.0202(6) 0.0223(6) 0.0224(6) -0.0026(5) 0.0069(5) 0.0040(5)
C13 0.0167(6) 0.0233(6) 0.0235(6) 0.0007(5) 0.0044(5) 0.0043(5)
N2 0.0301(6) 0.0391(7) 0.0235(6) -0.0056(5) 0.0010(5) 0.0006(5)
C12 0.0177(6) 0.0149(5) 0.0208(6) 0.0017(4) 0.0059(5) 0.0010(4)
C10 0.0200(6) 0.0213(6) 0.0211(6) 0.0012(5) 0.0056(5) 0.0020(5)
C11 0.0186(6) 0.0175(5) 0.0197(6) 0.0015(4) 0.0046(5) 0.0011(4)
C15 0.0196(6) 0.0177(5) 0.0204(6) 0.0000(5) 0.0049(5) 0.0015(5)
C6 0.0194(6) 0.0222(6) 0.0197(6) -0.0027(5) 0.0023(5) 0.0032(5)
C9 0.0202(6) 0.0203(6) 0.0227(6) -0.0019(5) 0.0045(5) 0.0017(5)
C7 0.0236(6) 0.0266(7) 0.0248(7) -0.0019(5) 0.0058(5) -0.0021(5)
C8 0.0322(7) 0.0369(8) 0.0229(7) 0.0009(6) 0.0069(6) 0.0001(6)
C5 0.0240(6) 0.0248(6) 0.0272(7) 0.0002(5) 0.0050(5) -0.0007(5)
C4 0.0244(7) 0.0300(7) 0.0319(7) -0.0060(6) 0.0015(6) -0.0031(6)
C3 0.0211(6) 0.0390(8) 0.0191(6) -0.0078(5) 0.0065(5) -0.0057(5)
C2 0.0392(8) 0.0307(7) 0.0285(7) -0.0008(6) -0.0004(6) 0.0015(6)
C1 0.0327(7) 0.0278(7) 0.0291(7) -0.0046(6) -0.0015(6) 0.0006(6)

loop_
_atom_type_symbol
_atom_type_description
_atom_type_scat_dispersion_real
_atom_type_scat_dispersion_imag
_atom_type_scat_source
C C 0.0180 0.0090 'International Tables Vol C Tables 4.2.6.8 and 6.1.1.4'
H H 0.0000 0.0000 'International Tables Vol C Tables 4.2.6.8 and 6.1.1.4'
N N 0.0310 0.0180 'International Tables Vol C Tables 4.2.6.8 and 6.1.1.4'
O O 0.0490 0.0320 'International Tables Vol C Tables 4.2.6.8 and 6.1.1.4'
S S 0.3330 0.5570 'International Tables Vol C Tables 4.2.6.8 and 6.1.1.4'

loop_
_geom_angle_atom_site_label_1
_geom_angle_atom_site_label_2
_geom_angle_atom_site_label_3
_geom_angle
_geom_angle_site_symmetry_1
_geom_angle_site_symmetry_3
_geom_angle_publ_flag
C1 S1 C3 94.62(7) . . ?
C2 S2 C3 94.57(7) . . ?
C9 N1 C10 125.47(11) . . ?
C9 N1 C6 117.13(10) . . ?
C10 N1 C6 117.39(10) . . ?
C15 C14 C13 120.17(11) . . ?
C11 C13 C14 120.17(12) . . ?
C8 N2 C4 116.57(13) . . ?
C12 C12 C15 119.29(14) 3_453 3_453 ?
C12 C12 C11 119.39(14) 3_453 . ?
C15 C12 C11 121.31(12) 3_453 . ?
O1 C10 N1 120.33(12) . . ?
O1 C10 C11 123.29(12) . . ?
N1 C10 C11 116.38(11) . . ?
C13 C11 C12 120.53(12) . . ?
C13 C11 C10 119.43(11) . . ?
C12 C11 C10 120.00(11) . . ?
C14 C15 C12 120.43(12) . 3_453 ?
C14 C15 C9 119.66(11) . 3_453 ?
C12 C15 C9 119.90(11) 3_453 3_453 ?
C7 C6 C5 119.82(12) . . ?
C7 C6 N1 120.01(12) . . ?
C5 C6 N1 120.17(12) . . ?
O2 C9 N1 120.34(12) . . ?
O2 C9 C15 122.90(12) . 3_453 ?
N1 C9 C15 116.77(11) . 3_453 ?
C6 C7 C8 117.81(13) . . ?
N2 C8 C7 124.05(14) . . ?
C6 C5 C4 117.46(13) . . ?
N2 C4 C5 124.27(13) . . ?
C3 C3 S2 122.83(14) 3 . ?
C3 C3 S1 122.70(15) 3 . ?
S2 C3 S1 114.47(8) . . ?
C1 C2 S2 118.21(13) . . ?
C2 C1 S1 117.96(12) . . ?

loop_
_geom_bond_atom_site_label_1
_geom_bond_atom_site_label_2
_geom_bond_distance
_geom_bond_site_symmetry_2
_geom_bond_publ_flag
S1 C1 1.7399(16) . ?
S1 C3 1.7626(14) . ?
S2 C2 1.7398(16) . ?
S2 C3 1.7598(14) . ?
O2 C9 1.2163(16) . ?
O1 C10 1.2091(16) . ?
N1 C9 1.3988(16) . ?
N1 C10 1.4091(16) . ?
N1 C6 1.4469(16) . ?
C14 C15 1.3829(18) . ?
C14 C13 1.4033(19) . ?
C13 C11 1.3761(17) . ?
N2 C8 1.335(2) . ?
N2 C4 1.336(2) . ?
C12 C12 1.406(2) 3_453 ?
C12 C15 1.4110(17) 3_453 ?
C12 C11 1.4139(17) . ?
C10 C11 1.4787(17) . ?
C15 C12 1.4110(17) 3_453 ?
C15 C9 1.4798(18) 3_453 ?
C6 C7 1.3817(19) . ?
C6 C5 1.3813(19) . ?
C9 C15 1.4798(18) 3_453 ?
C7 C8 1.386(2) . ?
C5 C4 1.389(2) . ?
C3 C3 1.341(3) 3 ?
C2 C1 1.324(2) . ?
